data_7150011
loop_
_publ_author_name
'Rejzek, Martin'
'Stockman, Robert A.'
'Hughes, David L.'

_publ_section_title
;
 Combining two-directional synthesis and tandem reactions: an efficient
 strategy for the total syntheses of (+/-)-hippodamine and
 (+/-)-epi-hippodamine.
;
_journal_issue 1
_journal_name_full 'Organic &amp; biomolecular chemistry'
_journal_page_first 73
_journal_page_last 83
_journal_paper_doi 10.1039/b413052a
_journal_volume 3
_journal_year 2005
_chemical_formula_moiety 'C13 H23 N O'
_chemical_formula_structural 'a hippodamine derivative'
_chemical_formula_sum 'C13 H23 N O'
_chemical_formula_weight 209.32
_chemical_name_systematic
;
?
;
_space_group_IT_number 14
_symmetry_cell_setting monoclinic
_symmetry_Int_Tables_number 14
_symmetry_space_group_name_Hall '-P 2yn'
_symmetry_space_group_name_H-M 'P 1 21/n 1'
_atom_sites_solution_hydrogens geom
_atom_sites_solution_primary direct
_atom_sites_solution_secondary difmap
_audit_creation_method SHELXL-97
_cell_angle_alpha 90.00
_cell_angle_beta 91.13(3)
_cell_angle_gamma 90.00
_cell_formula_units_Z 4
_cell_length_a 7.660(2)
_cell_length_b 14.610(3)
_cell_length_c 10.367(2)
_cell_measurement_temperature 140(1)
_cell_volume 1160.0(4)
_computing_cell_refinement 'DENZO/CELL (Otwinowski and Minor, 1985)'
_computing_data_collection 'MSC R-Axis-II control software'
_computing_data_reduction 'DENZO, SCALEPACK (Otwinowski and Minor, 1985)'
_computing_molecular_graphics 'ORTEP (Johnson, 1971)'
_computing_publication_material 'SHELXL (Sheldrick, 1997)'
_computing_structure_refinement 'SHELXL (Sheldrick, 1997)'
_computing_structure_solution 'SHELXS (Sheldrick, 1997)'
_diffrn_ambient_temperature 140(1)
_diffrn_measured_fraction_theta_full 0.957
_diffrn_measured_fraction_theta_max 0.957
_diffrn_measurement_device 'Rigaku R-Axis-IIc'
_diffrn_measurement_method 'image-plate oscillation photos'
_diffrn_radiation_monochromator graphite
_diffrn_radiation_source 'rotating anode'
_diffrn_radiation_type Mo-K\a
_diffrn_radiation_wavelength 0.71073
_diffrn_reflns_av_R_equivalents 0.0515
_diffrn_reflns_av_sigmaI/netI 0.0398
_diffrn_reflns_limit_h_max 9
_diffrn_reflns_limit_h_min -9
_diffrn_reflns_limit_k_max 17
_diffrn_reflns_limit_k_min -17
_diffrn_reflns_limit_l_max 12
_diffrn_reflns_limit_l_min -12
_diffrn_reflns_number 6714
_diffrn_reflns_theta_full 25.36
_diffrn_reflns_theta_max 25.36
_diffrn_reflns_theta_min 2.41
_diffrn_standards_decay_% 0
_exptl_absorpt_coefficient_mu 0.074
_exptl_absorpt_correction_type 'not applied'
_exptl_crystal_colour 'clear, colourless,'
_exptl_crystal_density_diffrn 1.199
_exptl_crystal_density_method 'not measured'
_exptl_crystal_description 'tapered rectangular prism'
_exptl_crystal_F_000 464
_exptl_crystal_size_max 0.50
_exptl_crystal_size_mid 0.25
_exptl_crystal_size_min 0.20
_refine_diff_density_max 0.189
_refine_diff_density_min -0.171
_refine_diff_density_rms 0.034
_refine_ls_extinction_method none
_refine_ls_goodness_of_fit_ref 1.067
_refine_ls_hydrogen_treatment mixed
_refine_ls_matrix_type full
_refine_ls_number_parameters 140
_refine_ls_number_reflns 2043
_refine_ls_number_restraints 0
_refine_ls_restrained_S_all 1.067
_refine_ls_R_factor_all 0.0422
_refine_ls_R_factor_gt 0.0389
_refine_ls_shift/su_max 0.000
_refine_ls_shift/su_mean 0.000
_refine_ls_structure_factor_coef Fsqd
_refine_ls_weighting_details 'calc w=1/[\s^2^(Fo^2^)+(0.0384P)^2^+0.3841P] where P=(Fo^2^+2Fc^2^)/3'
_refine_ls_weighting_scheme calc
_refine_ls_wR_factor_gt 0.1015
_refine_ls_wR_factor_ref 0.1034
_reflns_number_gt 1851
_reflns_number_total 2043
_reflns_threshold_expression I>2sigma(I)
_cod_data_source_file b413052a.txt
_cod_data_source_block martinr1
_cod_original_sg_symbol_H-M 'P 21/n'
_cod_database_code 7150011

loop_
_symmetry_equiv_pos_as_xyz
'x, y, z'
'-x+1/2, y+1/2, -z+1/2'
'-x, -y, -z'
'x-1/2, -y-1/2, z-1/2'

loop_
_atom_site_label
_atom_site_type_symbol
_atom_site_fract_x
_atom_site_fract_y
_atom_site_fract_z
_atom_site_U_iso_or_equiv
_atom_site_adp_type
_atom_site_occupancy
_atom_site_symmetry_multiplicity
_atom_site_calc_flag
_atom_site_refinement_flags
_atom_site_disorder_assembly
_atom_site_disorder_group
N N 0.57163(12) 0.63129(6) 0.25152(9) 0.0157(2) Uani 1 1 d . . .
C1 C 0.43476(16) 0.77877(8) 0.41834(11) 0.0215(3) Uani 1 1 d . . .
H1 H 0.4606 0.8435 0.4348 0.026 Uiso 1 1 calc R . .
C2 C 0.38783(16) 0.77035(8) 0.27380(11) 0.0218(3) Uani 1 1 d . . .
H2A H 0.2696 0.7926 0.2600 0.026 Uiso 1 1 calc R . .
H2B H 0.4649 0.8100 0.2261 0.026 Uiso 1 1 calc R . .
C3 C 0.39976(14) 0.67323(8) 0.21723(11) 0.0180(3) Uani 1 1 d . . .
H3 H 0.3993 0.6811 0.1233 0.022 Uiso 1 1 calc R . .
C4 C 0.24385(15) 0.61076(8) 0.24552(12) 0.0217(3) Uani 1 1 d . . .
H4A H 0.2371 0.6009 0.3378 0.026 Uiso 1 1 calc R . .
H4B H 0.1366 0.6402 0.2165 0.026 Uiso 1 1 calc R . .
C5 C 0.26273(16) 0.51842(9) 0.17687(13) 0.0263(3) Uani 1 1 d . . .
H5A H 0.1687 0.4780 0.2016 0.032 Uiso 1 1 calc R . .
H5B H 0.2548 0.5274 0.0842 0.032 Uiso 1 1 calc R . .
C6 C 0.43818(16) 0.47484(8) 0.21291(13) 0.0245(3) Uani 1 1 d . . .
H6A H 0.4532 0.4191 0.1636 0.029 Uiso 1 1 calc R . .
H6B H 0.4401 0.4589 0.3037 0.029 Uiso 1 1 calc R . .
C7 C 0.58865(15) 0.54106(8) 0.18554(11) 0.0195(3) Uani 1 1 d . . .
H7 H 0.5836 0.5536 0.0927 0.023 Uiso 1 1 calc R . .
C8 C 0.76822(16) 0.49930(9) 0.21416(12) 0.0248(3) Uani 1 1 d . . .
H8A H 0.7742 0.4390 0.1752 0.030 Uiso 1 1 calc R . .
H8B H 0.8574 0.5372 0.1759 0.030 Uiso 1 1 calc R . .
C9 C 0.80433(17) 0.49130(9) 0.35906(13) 0.0291(3) Uani 1 1 d . . .
H9A H 0.7231 0.4484 0.3965 0.035 Uiso 1 1 calc R . .
H9B H 0.9219 0.4686 0.3745 0.035 Uiso 1 1 calc R . .
C10 C 0.78410(16) 0.58487(9) 0.42163(12) 0.0257(3) Uani 1 1 d . . .
H10A H 0.8747 0.6253 0.3907 0.031 Uiso 1 1 calc R . .
H10B H 0.8002 0.5787 0.5143 0.031 Uiso 1 1 calc R . .
C11 C 0.60571(15) 0.62822(8) 0.39303(11) 0.0182(3) Uani 1 1 d . . .
H11 H 0.5147 0.5918 0.4340 0.022 Uiso 1 1 calc R . .
C12 C 0.60318(15) 0.72560(8) 0.44704(11) 0.0223(3) Uani 1 1 d . . .
H12A H 0.7003 0.7593 0.4117 0.027 Uiso 1 1 calc R . .
H12B H 0.6212 0.7226 0.5398 0.027 Uiso 1 1 calc R . .
C13 C 0.28657(16) 0.75225(9) 0.50738(11) 0.0240(3) Uani 1 1 d . . .
H13A H 0.1849 0.7898 0.4882 0.029 Uiso 1 1 calc R . .
H13B H 0.2549 0.6887 0.4930 0.029 Uiso 1 1 calc R . .
O13 O 0.33960(13) 0.76480(7) 0.63864(9) 0.0334(3) Uani 1 1 d . . .
H13 H 0.250(3) 0.7950(14) 0.6773(19) 0.062(6) Uiso 1 1 d . . .

loop_
_atom_site_aniso_label
_atom_site_aniso_U_11
_atom_site_aniso_U_22
_atom_site_aniso_U_33
_atom_site_aniso_U_23
_atom_site_aniso_U_13
_atom_site_aniso_U_12
N 0.0154(5) 0.0171(5) 0.0148(5) 0.0002(4) 0.0023(4) 0.0012(4)
C1 0.0267(6) 0.0163(6) 0.0217(6) -0.0030(4) 0.0018(5) 0.0007(5)
C2 0.0261(6) 0.0181(6) 0.0212(6) 0.0031(4) 0.0021(5) 0.0035(5)
C3 0.0177(6) 0.0210(6) 0.0152(5) 0.0017(4) 0.0007(4) 0.0026(4)
C4 0.0161(5) 0.0257(6) 0.0233(6) -0.0024(5) 0.0015(5) 0.0011(4)
C5 0.0211(6) 0.0280(7) 0.0297(7) -0.0072(5) 0.0022(5) -0.0048(5)
C6 0.0257(6) 0.0185(6) 0.0294(7) -0.0047(5) 0.0047(5) -0.0020(5)
C7 0.0197(6) 0.0198(6) 0.0191(6) -0.0022(4) 0.0045(5) 0.0013(4)
C8 0.0219(6) 0.0246(6) 0.0282(7) -0.0013(5) 0.0069(5) 0.0049(5)
C9 0.0236(6) 0.0325(7) 0.0314(7) 0.0059(5) 0.0036(5) 0.0115(5)
C10 0.0199(6) 0.0366(7) 0.0204(6) 0.0025(5) -0.0001(5) 0.0059(5)
C11 0.0166(6) 0.0230(6) 0.0152(6) 0.0021(4) 0.0024(5) 0.0009(4)
C12 0.0213(6) 0.0268(7) 0.0188(6) -0.0035(5) 0.0008(5) -0.0018(5)
C13 0.0256(6) 0.0260(6) 0.0206(6) -0.0046(5) 0.0028(5) 0.0062(5)
O13 0.0308(5) 0.0484(6) 0.0210(5) -0.0078(4) 0.0024(4) 0.0137(4)

loop_
_atom_type_symbol
_atom_type_description
_atom_type_scat_dispersion_real
_atom_type_scat_dispersion_imag
_atom_type_scat_source
C C 0.0033 0.0016 'International Tables Vol C Tables 4.2.6.8 and 6.1.1.4'
H H 0.0000 0.0000 'International Tables Vol C Tables 4.2.6.8 and 6.1.1.4'
N N 0.0061 0.0033 'International Tables Vol C Tables 4.2.6.8 and 6.1.1.4'
O O 0.0106 0.0060 'International Tables Vol C Tables 4.2.6.8 and 6.1.1.4'

loop_
_geom_angle_atom_site_label_1
_geom_angle_atom_site_label_2
_geom_angle_atom_site_label_3
_geom_angle
_geom_angle_site_symmetry_1
_geom_angle_site_symmetry_3
_geom_angle_publ_flag
C11 N C3 112.68(9) . . ?
C11 N C7 114.26(9) . . ?
C3 N C7 109.82(9) . . ?
C13 C1 C12 112.81(10) . . ?
C13 C1 C2 113.96(10) . . ?
C12 C1 C2 109.19(10) . . ?
C13 C1 H1 106.8 . . ?
C12 C1 H1 106.8 . . ?
C2 C1 H1 106.8 . . ?
C3 C2 C1 115.49(9) . . ?
C3 C2 H2A 108.4 . . ?
C1 C2 H2A 108.4 . . ?
C3 C2 H2B 108.4 . . ?
C1 C2 H2B 108.4 . . ?
H2A C2 H2B 107.5 . . ?
N C3 C4 113.40(9) . . ?
N C3 C2 110.33(9) . . ?
C4 C3 C2 115.02(9) . . ?
N C3 H3 105.7 . . ?
C4 C3 H3 105.7 . . ?
C2 C3 H3 105.7 . . ?
C5 C4 C3 110.69(9) . . ?
C5 C4 H4A 109.5 . . ?
C3 C4 H4A 109.5 . . ?
C5 C4 H4B 109.5 . . ?
C3 C4 H4B 109.5 . . ?
H4A C4 H4B 108.1 . . ?
C6 C5 C4 110.11(10) . . ?
C6 C5 H5A 109.6 . . ?
C4 C5 H5A 109.6 . . ?
C6 C5 H5B 109.6 . . ?
C4 C5 H5B 109.6 . . ?
H5A C5 H5B 108.2 . . ?
C5 C6 C7 110.63(10) . . ?
C5 C6 H6A 109.5 . . ?
C7 C6 H6A 109.5 . . ?
C5 C6 H6B 109.5 . . ?
C7 C6 H6B 109.5 . . ?
H6A C6 H6B 108.1 . . ?
N C7 C8 110.49(9) . . ?
N C7 C6 113.53(9) . . ?
C8 C7 C6 112.86(10) . . ?
N C7 H7 106.5 . . ?
C8 C7 H7 106.5 . . ?
C6 C7 H7 106.5 . . ?
C9 C8 C7 111.50(10) . . ?
C9 C8 H8A 109.3 . . ?
C7 C8 H8A 109.3 . . ?
C9 C8 H8B 109.3 . . ?
C7 C8 H8B 109.3 . . ?
H8A C8 H8B 108.0 . . ?
C10 C9 C8 109.42(10) . . ?
C10 C9 H9A 109.8 . . ?
C8 C9 H9A 109.8 . . ?
C10 C9 H9B 109.8 . . ?
C8 C9 H9B 109.8 . . ?
H9A C9 H9B 108.2 . . ?
C9 C10 C11 112.78(10) . . ?
C9 C10 H10A 109.0 . . ?
C11 C10 H10A 109.0 . . ?
C9 C10 H10B 109.0 . . ?
C11 C10 H10B 109.0 . . ?
H10A C10 H10B 107.8 . . ?
N C11 C12 109.28(9) . . ?
N C11 C10 110.05(9) . . ?
C12 C11 C10 109.39(10) . . ?
N C11 H11 109.4 . . ?
C12 C11 H11 109.4 . . ?
C10 C11 H11 109.4 . . ?
C11 C12 C1 114.70(10) . . ?
C11 C12 H12A 108.6 . . ?
C1 C12 H12A 108.6 . . ?
C11 C12 H12B 108.6 . . ?
C1 C12 H12B 108.6 . . ?
H12A C12 H12B 107.6 . . ?
O13 C13 C1 110.08(10) . . ?
O13 C13 H13A 109.6 . . ?
C1 C13 H13A 109.6 . . ?
O13 C13 H13B 109.6 . . ?
C1 C13 H13B 109.6 . . ?
H13A C13 H13B 108.2 . . ?
C13 O13 H13 106.2(12) . . ?

loop_
_geom_bond_atom_site_label_1
_geom_bond_atom_site_label_2
_geom_bond_distance
_geom_bond_site_symmetry_2
_geom_bond_publ_flag
N C11 1.4857(14) . ?
N C3 1.4888(14) . ?
N C7 1.4920(14) . ?
C1 C13 1.5271(17) . ?
C1 C12 1.5301(17) . ?
C1 C2 1.5390(16) . ?
C1 H1 0.9800 . ?
C2 C3 1.5387(16) . ?
C2 H2A 0.9700 . ?
C2 H2B 0.9700 . ?
C3 C4 1.5359(16) . ?
C3 H3 0.9800 . ?
C4 C5 1.5335(17) . ?
C4 H4A 0.9700 . ?
C4 H4B 0.9700 . ?
C5 C6 1.5269(18) . ?
C5 H5A 0.9700 . ?
C5 H5B 0.9700 . ?
C6 C7 1.5356(16) . ?
C6 H6A 0.9700 . ?
C6 H6B 0.9700 . ?
C7 C8 1.5285(16) . ?
C7 H7 0.9800 . ?
C8 C9 1.5265(18) . ?
C8 H8A 0.9700 . ?
C8 H8B 0.9700 . ?
C9 C10 1.5224(19) . ?
C9 H9A 0.9700 . ?
C9 H9B 0.9700 . ?
C10 C11 1.5298(16) . ?
C10 H10A 0.9700 . ?
C10 H10B 0.9700 . ?
C11 C12 1.5292(16) . ?
C11 H11 0.9800 . ?
C12 H12A 0.9700 . ?
C12 H12B 0.9700 . ?
C13 O13 1.4243(15) . ?
C13 H13A 0.9700 . ?
C13 H13B 0.9700 . ?
O13 H13 0.91(2) . ?

loop_
_geom_torsion_atom_site_label_1
_geom_torsion_atom_site_label_2
_geom_torsion_atom_site_label_3
_geom_torsion_atom_site_label_4
_geom_torsion
_geom_torsion_site_symmetry_1
_geom_torsion_site_symmetry_2
_geom_torsion_site_symmetry_3
_geom_torsion_site_symmetry_4
_geom_torsion_publ_flag
C13 C1 C2 C3 -81.08(12) . . . . ?
C12 C1 C2 C3 46.06(13) . . . . ?
C11 N C3 C4 -73.72(12) . . . . ?
C7 N C3 C4 54.87(12) . . . . ?
C11 N C3 C2 56.95(11) . . . . ?
C7 N C3 C2 -174.45(8) . . . . ?
C1 C2 C3 N -50.57(13) . . . . ?
C1 C2 C3 C4 79.24(13) . . . . ?
N C3 C4 C5 -55.79(13) . . . . ?
C2 C3 C4 C5 175.91(10) . . . . ?
C3 C4 C5 C6 54.43(14) . . . . ?
C4 C5 C6 C7 -54.39(13) . . . . ?
C11 N C7 C8 -55.19(12) . . . . ?
C3 N C7 C8 177.09(9) . . . . ?
C11 N C7 C6 72.77(13) . . . . ?
C3 N C7 C6 -54.95(12) . . . . ?
C5 C6 C7 N 55.88(13) . . . . ?
C5 C6 C7 C8 -177.39(9) . . . . ?
N C7 C8 C9 55.31(13) . . . . ?
C6 C7 C8 C9 -73.02(13) . . . . ?
C7 C8 C9 C10 -55.55(13) . . . . ?
C8 C9 C10 C11 55.30(13) . . . . ?
C3 N C11 C12 -59.63(11) . . . . ?
C7 N C11 C12 174.12(9) . . . . ?
C3 N C11 C10 -179.76(9) . . . . ?
C7 N C11 C10 53.99(12) . . . . ?
C9 C10 C11 N -54.00(13) . . . . ?
C9 C10 C11 C12 -174.07(10) . . . . ?
N C11 C12 C1 56.25(13) . . . . ?
C10 C11 C12 C1 176.79(9) . . . . ?
C13 C1 C12 C11 78.86(12) . . . . ?
C2 C1 C12 C11 -48.93(13) . . . . ?
C12 C1 C13 O13 56.56(13) . . . . ?
C2 C1 C13 O13 -178.20(9) . . . . ?
